data_1516910
loop_
_publ_author_name
'Himansu Sekhar Sahoo'
'Debakanta Tripathy'
'Sabyasachi Chakrabortty'
'Satish Bhat'
'Avinash Kumbhar'
'Dillip Kumar Chand'

_publ_section_title
;
 Self-assembled mononuclear palladium(II) based molecular loopsOriginal
;
_journal_name_full
;
Inorganica Chimica Acta
;
_journal_page_first 42
_journal_page_last 50
_journal_volume 400
_journal_year 2013
_chemical_formula_sum 'C36 H44 N6 O20 Pd'
_chemical_formula_weight 987.14
_space_group_IT_number 2
_symmetry_cell_setting triclinic
_symmetry_space_group_name_Hall '-P 1'
_symmetry_space_group_name_H-M 'P -1'
_atom_sites_solution_hydrogens geom
_atom_sites_solution_primary direct
_atom_sites_solution_secondary difmap
_cell_angle_alpha 101.06(3)
_cell_angle_beta 107.24(3)
_cell_angle_gamma 93.23(3)
_cell_formula_units_Z 1
_cell_length_a 9.918(2)
_cell_length_b 9.982(2)
_cell_length_c 14.230(3)
_cell_measurement_temperature 293(2)
_cell_volume 1310.8(6)
_computing_cell_refinement 'Bruker SAINT'
_computing_data_collection 'Bruker APEX2'
_computing_data_reduction 'Bruker SAINT'
_computing_molecular_graphics 'Bruker SHELXTL'
_computing_publication_material 'Bruker SHELXTL'
_computing_structure_refinement 'SHELXL-97 (Sheldrick, 1997)'
_computing_structure_solution 'SHELXS-97 (Sheldrick, 1990)'
_diffrn_ambient_temperature 293(2)
_diffrn_measured_fraction_theta_full 1.000
_diffrn_measured_fraction_theta_max 1.000
_diffrn_measurement_device_type 'Bruker APEX-II CCD'
_diffrn_measurement_method '\f and \w scans'
_diffrn_radiation_monochromator graphite
_diffrn_radiation_source 'fine-focus sealed tube'
_diffrn_radiation_type MoK\a
_diffrn_radiation_wavelength 0.71073
_diffrn_reflns_av_R_equivalents 0.0000
_diffrn_reflns_av_sigmaI/netI 0.0041
_diffrn_reflns_limit_h_max 12
_diffrn_reflns_limit_h_min -12
_diffrn_reflns_limit_k_max 12
_diffrn_reflns_limit_k_min -12
_diffrn_reflns_limit_l_max 18
_diffrn_reflns_limit_l_min 0
_diffrn_reflns_number 5996
_diffrn_reflns_theta_full 27.45
_diffrn_reflns_theta_max 27.45
_diffrn_reflns_theta_min 1.54
_exptl_absorpt_coefficient_mu 0.425
_exptl_absorpt_correction_T_max 0.909
_exptl_absorpt_correction_T_min 0.882
_exptl_absorpt_correction_type multi-scan
_exptl_absorpt_process_details SADABS
_exptl_crystal_colour colorless
_exptl_crystal_density_diffrn 1.248
_exptl_crystal_density_method 'not measured'
_exptl_crystal_description blocks
_exptl_crystal_F_000 632
_exptl_crystal_size_max 0.27
_exptl_crystal_size_mid 0.24
_exptl_crystal_size_min 0.21
_refine_diff_density_max 1.495
_refine_diff_density_min -2.204
_refine_diff_density_rms 0.333
_refine_ls_extinction_method none
_refine_ls_goodness_of_fit_ref 1.020
_refine_ls_hydrogen_treatment constr
_refine_ls_matrix_type full
_refine_ls_number_parameters 289
_refine_ls_number_reflns 5996
_refine_ls_number_restraints 0
_refine_ls_restrained_S_all 1.020
_refine_ls_R_factor_all 0.0793
_refine_ls_R_factor_gt 0.0793
_refine_ls_shift/su_max 0.000
_refine_ls_shift/su_mean 0.000
_refine_ls_structure_factor_coef Fsqd
_refine_ls_weighting_details 'calc w=1/[\s^2^(Fo^2^)+(0.1600P)^2^+4.0600P] where P=(Fo^2^+2Fc^2^)/3'
_refine_ls_weighting_scheme calc
_refine_ls_wR_factor_gt 0.2491
_refine_ls_wR_factor_ref 0.2491
_reflns_number_gt 5996
_reflns_number_total 5996
_reflns_threshold_expression >2sigma(I)
_cod_data_source_file ICA-2013-400-42-50-3.cif
_cod_data_source_block plat
_cod_depositor_comments
;
The following automatic conversions were performed:

'_exptl_absorpt_correction_type' value 'Multi-Scan' changed to
'multi-scan' according to the built-in table from CIF Core dictionary
named 'cif_core.dic' version 2.4.1 from 2010-06-29.

Automatic conversion script
Id: cif_fix_values 2281 2013-09-26 08:29:07Z andrius 
;
_cod_original_cell_volume 1310.8(5)
_cod_original_sg_symbol_H-M P-1
_cod_database_code 1516910

loop_
_symmetry_equiv_pos_as_xyz
'x, y, z'
'-x, -y, -z'

loop_
_atom_site_label
_atom_site_type_symbol
_atom_site_fract_x
_atom_site_fract_y
_atom_site_fract_z
_atom_site_U_iso_or_equiv
_atom_site_adp_type
_atom_site_occupancy
_atom_site_symmetry_multiplicity
_atom_site_calc_flag
_atom_site_refinement_flags
_atom_site_disorder_assembly
_atom_site_disorder_group
Pd1 Pd 0.5000 1.0000 0.0000 0.0449(2) Uani 1 2 d S . 1
O1 O 0.7432(11) 0.4076(7) 0.0227(8) 0.137(3) Uani 1 1 d . A 1
O2 O 0.8066(9) 0.6084(7) 0.1311(7) 0.128(3) Uani 1 1 d . A 1
O3 O 1.0352(11) 0.7554(11) 0.2961(7) 0.145(4) Uani 1 1 d . A 1
O4 O 1.060(2) 1.0352(15) 0.3607(9) 0.236(9) Uani 1 1 d . A 1
O5 O 1.0426(6) 1.1831(8) 0.2045(5) 0.0955(18) Uani 1 1 d . A 1
O6 O 1.1727(7) 1.2159(10) 0.1052(7) 0.123(3) Uani 1 1 d . A 1
O7 O 0.7752(13) 0.8670(13) 0.2651(5) 1.672(18) Uani 1 1 d . B 4
O8 O 0.7565(18) 0.993(2) 0.278(3) 0.46(3) Uani 1 1 d . B 4
O9 O 0.764(6) 0.785(5) 0.3094(19) 1.57(8) Uani 1 1 d . C 3
O10 O 0.546(3) 0.776(3) 0.348(3) 0.57(3) Uani 1 1 d . D 4
N1 N 0.5298(5) 0.8020(4) -0.0510(4) 0.0487(9) Uani 1 1 d . A 1
N2 N 0.6776(5) 1.0700(4) -0.0289(4) 0.0506(10) Uani 1 1 d . A 1
N3 N 0.753(3) 0.952(3) 0.2287(9) 0.246(14) Uani 1 1 d . B 4
C1 C 0.4647(8) 0.7406(7) -0.1485(5) 0.0675(16) Uani 1 1 d . A 1
H1 H 0.4065 0.7886 -0.1911 0.081 Uiso 1 1 calc R A 1
C2 C 0.4838(10) 0.6050(9) -0.1867(7) 0.086(2) Uani 1 1 d . A 1
H2 H 0.4385 0.5622 -0.2538 0.104 Uiso 1 1 calc R A 1
C3 C 0.5740(9) 0.5354(7) -0.1201(7) 0.081(2) Uani 1 1 d . A 1
H3 H 0.5894 0.4457 -0.1429 0.097 Uiso 1 1 calc R A 1
C4 C 0.6371(7) 0.6006(6) -0.0236(6) 0.0601(14) Uani 1 1 d . A 1
C5 C 0.6155(6) 0.7369(5) 0.0103(4) 0.0485(11) Uani 1 1 d . A 1
H5 H 0.6622 0.7820 0.0767 0.058 Uiso 1 1 calc R A 1
C6 C 0.7353(9) 0.5268(7) 0.0457(8) 0.081(2) Uani 1 1 d . A 1
C7 C 0.900(2) 0.5491(16) 0.2086(15) 0.185(9) Uani 1 1 d . A 1
H7A H 0.8398 0.4972 0.2354 0.222 Uiso 1 1 calc R A 1
H7B H 0.9494 0.4838 0.1759 0.222 Uiso 1 1 calc R A 1
C8 C 0.987(3) 0.625(2) 0.2788(19) 0.31(2) Uani 1 1 d . A 1
H8A H 1.0718 0.5784 0.2878 0.369 Uiso 1 1 calc R A 1
H8B H 0.9551 0.6177 0.3360 0.369 Uiso 1 1 calc R A 1
C9 C 1.082(3) 0.834(3) 0.3905(12) 0.201(10) Uani 1 1 d . A 1
H9A H 1.0129 0.8006 0.4225 0.241 Uiso 1 1 d R A 1
H9B H 1.1558 0.7913 0.4305 0.241 Uiso 1 1 d R A 1
C10 C 1.139(2) 0.963(2) 0.4118(11) 0.153(6) Uani 1 1 d . A 1
H10A H 1.1007 1.0008 0.4650 0.184 Uiso 1 1 d R A 1
H10B H 1.2439 1.0042 0.4405 0.184 Uiso 1 1 d R A 1
C11 C 1.118(2) 1.168(2) 0.3798(9) 0.167(7) Uani 1 1 d . A 1
H11A H 1.2009 1.1899 0.4394 0.200 Uiso 1 1 d R A 1
H11B H 1.0474 1.2253 0.3920 0.200 Uiso 1 1 d R A 1
C12 C 1.1657(12) 1.2111(15) 0.2944(10) 0.128(4) Uani 1 1 d . A 1
H12A H 1.2012 1.3082 0.3130 0.153 Uiso 1 1 calc R A 1
H12B H 1.2409 1.1592 0.2823 0.153 Uiso 1 1 calc R A 1
C13 C 1.0614(7) 1.1894(8) 0.1174(7) 0.077(2) Uani 1 1 d . A 1
C14 C 0.9251(6) 1.1529(6) 0.0323(5) 0.0583(14) Uani 1 1 d . A 1
C15 C 0.8012(6) 1.1039(5) 0.0474(5) 0.0510(11) Uani 1 1 d . A 1
H15 H 0.8034 1.0942 0.1115 0.061 Uiso 1 1 calc R A 1
C16 C 0.6734(8) 1.0879(8) -0.1192(5) 0.0684(16) Uani 1 1 d . A 1
H16 H 0.5867 1.0686 -0.1705 0.082 Uiso 1 1 calc R A 1
C17 C 0.7931(11) 1.1345(9) -0.1407(7) 0.086(2) Uani 1 1 d . A 1
H17 H 0.7875 1.1432 -0.2057 0.103 Uiso 1 1 calc R A 1
C18 C 0.9191(9) 1.1671(8) -0.0645(7) 0.078(2) Uani 1 1 d . A 1
H18 H 1.0008 1.1988 -0.0769 0.094 Uiso 1 1 calc R A 1

loop_
_atom_site_aniso_label
_atom_site_aniso_U_11
_atom_site_aniso_U_22
_atom_site_aniso_U_33
_atom_site_aniso_U_23
_atom_site_aniso_U_13
_atom_site_aniso_U_12
Pd1 0.0364(3) 0.0379(3) 0.0644(4) 0.0172(2) 0.0167(2) 0.00904(19)
O1 0.164(8) 0.067(4) 0.186(8) 0.043(5) 0.048(6) 0.062(5)
O2 0.131(6) 0.064(3) 0.152(7) 0.043(4) -0.024(5) 0.031(4)
O3 0.151(8) 0.146(8) 0.113(6) 0.066(6) -0.019(5) 0.008(6)
O4 0.35(2) 0.150(10) 0.113(8) 0.027(7) -0.069(10) 0.002(12)
O5 0.052(3) 0.119(5) 0.104(4) 0.013(4) 0.015(3) 0.002(3)
O6 0.055(3) 0.149(7) 0.175(8) 0.053(6) 0.042(4) -0.003(4)
O7 2.00(2) 2.00(3) 0.288(5) 0.807(11) -0.856(10) -0.984(19)
O8 0.105(11) 0.182(16) 0.98(8) -0.02(3) 0.12(2) -0.028(11)
O9 2.00(14) 1.77(11) 0.29(2) 0.59(5) -0.72(5) -0.41(10)
O10 0.24(2) 0.42(4) 0.72(7) 0.01(4) -0.25(3) -0.11(3)
N1 0.041(2) 0.041(2) 0.070(3) 0.0171(18) 0.0216(19) 0.0103(16)
N2 0.047(2) 0.038(2) 0.076(3) 0.0189(19) 0.027(2) 0.0125(17)
N3 0.35(3) 0.30(3) 0.059(6) 0.052(10) 0.018(10) 0.05(2)
C1 0.061(4) 0.066(4) 0.066(4) 0.006(3) 0.012(3) 0.004(3)
C2 0.093(6) 0.070(4) 0.079(5) -0.006(4) 0.017(4) 0.003(4)
C3 0.083(5) 0.048(3) 0.111(6) -0.001(3) 0.040(4) 0.006(3)
C4 0.054(3) 0.039(2) 0.093(4) 0.018(3) 0.028(3) 0.010(2)
C5 0.045(2) 0.036(2) 0.066(3) 0.013(2) 0.019(2) 0.0044(18)
C6 0.073(4) 0.052(3) 0.124(7) 0.039(4) 0.026(4) 0.023(3)
C7 0.195(17) 0.112(10) 0.189(16) 0.071(11) -0.058(13) 0.033(10)
C8 0.34(3) 0.22(2) 0.24(2) 0.18(2) -0.17(2) -0.08(2)
C9 0.25(3) 0.24(2) 0.092(10) 0.060(13) 0.020(12) -0.04(2)
C10 0.153(14) 0.177(17) 0.099(9) 0.014(10) 0.006(9) 0.014(12)
C11 0.173(15) 0.197(18) 0.074(7) -0.005(9) -0.023(8) 0.012(13)
C12 0.083(7) 0.145(11) 0.111(8) -0.012(7) -0.007(6) -0.005(7)
C13 0.043(3) 0.064(4) 0.123(6) 0.019(4) 0.025(4) 0.002(3)
C14 0.049(3) 0.042(3) 0.093(4) 0.018(3) 0.033(3) 0.011(2)
C15 0.041(2) 0.042(2) 0.079(3) 0.019(2) 0.025(2) 0.0125(19)
C16 0.075(4) 0.071(4) 0.067(4) 0.021(3) 0.028(3) 0.011(3)
C17 0.106(6) 0.083(5) 0.095(5) 0.026(4) 0.064(5) 0.012(5)
C18 0.077(5) 0.064(4) 0.113(6) 0.022(4) 0.058(5) 0.009(3)

loop_
_atom_type_symbol
_atom_type_description
_atom_type_scat_dispersion_real
_atom_type_scat_dispersion_imag
_atom_type_scat_source
C C 0.0033 0.0016 'International Tables Vol C Tables 4.2.6.8 and 6.1.1.4'
H H 0.0000 0.0000 'International Tables Vol C Tables 4.2.6.8 and 6.1.1.4'
N N 0.0061 0.0033 'International Tables Vol C Tables 4.2.6.8 and 6.1.1.4'
O O 0.0106 0.0060 'International Tables Vol C Tables 4.2.6.8 and 6.1.1.4'
Pd Pd -0.9988 1.0072 'International Tables Vol C Tables 4.2.6.8 and 6.1.1.4'

loop_
_geom_angle_atom_site_label_1
_geom_angle_atom_site_label_2
_geom_angle_atom_site_label_3
_geom_angle
_geom_angle_site_symmetry_1
_geom_angle_site_symmetry_3
N1 Pd1 N1 179.999(1) . 2_675
N1 Pd1 N2 89.72(17) . 2_675
N1 Pd1 N2 90.28(17) 2_675 2_675
N1 Pd1 N2 90.28(17) . .
N1 Pd1 N2 89.72(17) 2_675 .
N2 Pd1 N2 180.0 2_675 .
C6 O2 C7 118.2(9) . .
C8 O3 C9 121.6(16) . .
C10 O4 C11 113.2(17) . .
C13 O5 C12 118.7(8) . .
N3 O7 O8 35(2) . .
N3 O8 O7 58(3) . .
C5 N1 C1 120.7(5) . .
C5 N1 Pd1 120.2(4) . .
C1 N1 Pd1 119.1(4) . .
C16 N2 C15 119.3(5) . .
C16 N2 Pd1 121.7(5) . .
C15 N2 Pd1 118.9(4) . .
O8 N3 O7 87(3) . .
N1 C1 C2 120.8(7) . .
N1 C1 H1 119.6 . .
C2 C1 H1 119.6 . .
C1 C2 C3 118.1(7) . .
C1 C2 H2 120.9 . .
C3 C2 H2 120.9 . .
C4 C3 C2 119.2(6) . .
C4 C3 H3 120.4 . .
C2 C3 H3 120.4 . .
C3 C4 C5 120.3(6) . .
C3 C4 C6 118.6(6) . .
C5 C4 C6 121.0(7) . .
N1 C5 C4 120.9(5) . .
N1 C5 H5 119.5 . .
C4 C5 H5 119.5 . .
O1 C6 O2 125.7(8) . .
O1 C6 C4 122.3(9) . .
O2 C6 C4 112.0(6) . .
C8 C7 O2 118.7(14) . .
C8 C7 H7A 107.5 . .
O2 C7 H7A 107.6 . .
C8 C7 H7B 107.6 . .
O2 C7 H7B 107.8 . .
H7A C7 H7B 107.1 . .
C7 C8 O3 132.7(13) . .
C7 C8 H8A 104.1 . .
O3 C8 H8A 104.0 . .
C7 C8 H8B 104.2 . .
O3 C8 H8B 103.9 . .
H8A C8 H8B 105.4 . .
C10 C9 O3 123.6(16) . .
C10 C9 H9A 123.6 . .
O3 C9 H9A 102.5 . .
C10 C9 H9B 102.8 . .
O3 C9 H9B 107.9 . .
H9A C9 H9B 90.4 . .
O4 C10 C9 112.1(18) . .
O4 C10 H10A 85.3 . .
C9 C10 H10A 99.7 . .
O4 C10 H10B 113.6 . .
C9 C10 H10B 130.2 . .
H10A C10 H10B 102.8 . .
O4 C11 C12 115.8(14) . .
O4 C11 H11A 111.6 . .
C12 C11 H11A 106.2 . .
O4 C11 H11B 107.2 . .
C12 C11 H11B 107.7 . .
H11A C11 H11B 108.1 . .
O5 C12 C11 107.5(10) . .
O5 C12 H12A 110.2 . .
C11 C12 H12A 110.2 . .
O5 C12 H12B 110.2 . .
C11 C12 H12B 110.3 . .
H12A C12 H12B 108.5 . .
O6 C13 O5 125.4(9) . .
O6 C13 C14 122.7(9) . .
O5 C13 C14 111.9(6) . .
C15 C14 C18 118.3(6) . .
C15 C14 C13 120.8(6) . .
C18 C14 C13 120.8(6) . .
N2 C15 C14 121.4(6) . .
N2 C15 H15 119.3 . .
C14 C15 H15 119.3 . .
N2 C16 C17 122.7(8) . .
N2 C16 H16 118.6 . .
C17 C16 H16 118.6 . .
C18 C17 C16 118.4(7) . .
C18 C17 H17 120.8 . .
C16 C17 H17 120.8 . .
C17 C18 C14 119.8(6) . .
C17 C18 H18 120.1 . .
C14 C18 H18 120.1 . .

loop_
_geom_bond_atom_site_label_1
_geom_bond_atom_site_label_2
_geom_bond_distance
_geom_bond_site_symmetry_2
Pd1 N1 2.040(4) .
Pd1 N1 2.040(4) 2_675
Pd1 N2 2.041(4) 2_675
Pd1 N2 2.041(4) .
O1 C6 1.185(10) .
O2 C6 1.299(12) .
O2 C7 1.459(13) .
O3 C8 1.31(2) .
O3 C9 1.35(2) .
O4 C10 1.26(2) .
O4 C11 1.36(2) .
O5 C13 1.319(11) .
O5 C12 1.450(12) .
O6 C13 1.190(9) .
O7 N3 1.08(2) .
O7 O8 1.27(3) .
O8 N3 0.73(4) .
N1 C5 1.321(7) .
N1 C1 1.348(8) .
N2 C16 1.319(8) .
N2 C15 1.349(8) .
C1 C2 1.404(11) .
C1 H1 0.9300 .
C2 C3 1.414(13) .
C2 H2 0.9300 .
C3 C4 1.343(11) .
C3 H3 0.9300 .
C4 C5 1.404(7) .
C4 C6 1.501(10) .
C5 H5 0.9300 .
C7 C8 1.20(2) .
C7 H7A 0.9700 .
C7 H7B 0.9700 .
C8 H8A 0.9700 .
C8 H8B 0.9700 .
C9 C10 1.31(2) .
C9 H9A 1.0067 .
C9 H9B 0.9622 .
C10 H10A 0.9700 .
C10 H10B 1.0245 .
C11 C12 1.55(2) .
C11 H11A 0.9687 .
C11 H11B 0.9617 .
C12 H12A 0.9700 .
C12 H12B 0.9700 .
C13 C14 1.494(10) .
C14 C15 1.387(7) .
C14 C18 1.395(11) .
C15 H15 0.9300 .
C16 C17 1.389(11) .
C16 H16 0.9300 .
C17 C18 1.364(14) .
C17 H17 0.9300 .
C18 H18 0.9300 .
